data_7004641
loop_
_publ_author_name
'Merrill, W. Alexander'
'Steiner, Jochen'
'Betzer, Audra'
'Nowik, Israel'
'Herber, Rolfe'
'Power, Philip P.'

_publ_section_title
;
 Synthesis and characterization of the unstable primary amido tin(ii)
 dimer Sn2{N(H)Dipp}4 (Dipp = C6H3-2,6-Pri2) and the first sesqui-amido
 hemi-chloride derivative Sn2{N(H)Dipp}3Cl: facile conversion of a
 primary amide to the imide (SnNDipp)4
;
_journal_issue 43
_journal_name_full 'Dalton Transactions'
_journal_page_first 5905
_journal_page_last 5910
_journal_paper_doi 10.1039/B809671F
_journal_year 2008
_chemical_formula_moiety 'C54 H86 N4 Sn2'
_chemical_formula_sum 'C54 H86 N4 Sn2'
_chemical_formula_weight 1028.65
_chemical_melting_point 379
_chemical_name_systematic
;
?
;
_space_group_IT_number 14
_symmetry_cell_setting monoclinic
_symmetry_space_group_name_Hall '-P 2ybc'
_symmetry_space_group_name_H-M 'P 1 21/c 1'
_atom_sites_solution_hydrogens geom
_atom_sites_solution_primary direct
_atom_sites_solution_secondary difmap
_audit_creation_method SHELXL-97
_cell_angle_alpha 90.00
_cell_angle_beta 98.771(2)
_cell_angle_gamma 90.00
_cell_formula_units_Z 4
_cell_length_a 11.5303(8)
_cell_length_b 26.4308(17)
_cell_length_c 17.8070(11)
_cell_measurement_reflns_used 6382
_cell_measurement_temperature 90(2)
_cell_measurement_theta_max 31.0
_cell_measurement_theta_min 2.6
_cell_volume 5363.3(6)
_computing_cell_refinement 'SAINT (7.16b) (Bruker, 2004)'
_computing_data_collection 'SMART (Version 5.054) (Bruker, 2002)'
_computing_data_reduction 'SAINT (7.16b) (Bruker, 2004)'
_computing_molecular_graphics 'Diamond (3.0)'
_computing_publication_material 'Diamond (3.0)'
_computing_structure_refinement 'SHELXL-97 (Sheldrick, 1997)'
_computing_structure_solution 'SHELXS-97 (Sheldrick, 1990)'
_diffrn_ambient_temperature 90(2)
_diffrn_detector_area_resol_mean 0
_diffrn_measured_fraction_theta_full 0.999
_diffrn_measured_fraction_theta_max 0.999
_diffrn_measurement_device_type 'Bruker SMART 1000'
_diffrn_measurement_method '\w and \f'
_diffrn_radiation_monochromator graphite
_diffrn_radiation_source 'fine-focus sealed tube'
_diffrn_radiation_type MoK\a
_diffrn_radiation_wavelength 0.71073
_diffrn_reflns_av_R_equivalents 0.0716
_diffrn_reflns_av_sigmaI/netI 0.0576
_diffrn_reflns_limit_h_max 14
_diffrn_reflns_limit_h_min -14
_diffrn_reflns_limit_k_max 34
_diffrn_reflns_limit_k_min -34
_diffrn_reflns_limit_l_max 22
_diffrn_reflns_limit_l_min -23
_diffrn_reflns_number 61636
_diffrn_reflns_theta_full 27.50
_diffrn_reflns_theta_max 27.50
_diffrn_reflns_theta_min 1.39
_diffrn_standards_decay_% 0
_diffrn_standards_interval_count 0
_diffrn_standards_interval_time 0
_diffrn_standards_number 0
_exptl_absorpt_coefficient_mu 0.968
_exptl_absorpt_correction_T_max 0.9094
_exptl_absorpt_correction_T_min 0.6982
_exptl_absorpt_correction_type multi-scan
_exptl_absorpt_process_details 'SADABS (Sheldrick, 1996)'
_exptl_crystal_colour yellow
_exptl_crystal_density_diffrn 1.274
_exptl_crystal_density_method 'not measured'
_exptl_crystal_description plate
_exptl_crystal_F_000 2152
_exptl_crystal_size_max 0.40
_exptl_crystal_size_mid 0.30
_exptl_crystal_size_min 0.10
_refine_diff_density_max 1.192
_refine_diff_density_min -0.839
_refine_diff_density_rms 0.116
_refine_ls_extinction_method none
_refine_ls_goodness_of_fit_ref 1.056
_refine_ls_hydrogen_treatment mixed
_refine_ls_matrix_type full
_refine_ls_number_parameters 576
_refine_ls_number_reflns 12312
_refine_ls_number_restraints 0
_refine_ls_restrained_S_all 1.056
_refine_ls_R_factor_all 0.0805
_refine_ls_R_factor_gt 0.0425
_refine_ls_shift/su_max 0.004
_refine_ls_shift/su_mean 0.000
_refine_ls_structure_factor_coef Fsqd
_refine_ls_weighting_details 'calc w=1/[\s^2^(Fo^2^)+(0.0572P)^2^+1.3645P] where P=(Fo^2^+2Fc^2^)/3'
_refine_ls_weighting_scheme calc
_refine_ls_wR_factor_gt 0.1013
_refine_ls_wR_factor_ref 0.1118
_reflns_number_gt 8693
_reflns_number_total 12312
_reflns_threshold_expression I>2\s(I)
_cod_data_source_file B809671F.txt
_cod_data_source_block snba2
_cod_depositor_comments
;
The following automatic conversions were performed:
'_symmetry_cell_setting' value 'Monoclinic' changed to 'monoclinic'
according to '/home/saulius/struct/CIF-dictionaries/cif_core.dic'
dictionary named 'cif_core.dic' version 2.4.1 from 2010-06-29.

Automatic conversion script
Id: cif_fix_enum 1527 2010-12-29 10:47:43Z saulius 
;
_cod_original_sg_symbol_H-M 'P 21/c'
_cod_database_code 7004641

loop_
_symmetry_equiv_pos_as_xyz
'x, y, z'
'-x, y+1/2, -z+1/2'
'-x, -y, -z'
'x, -y-1/2, z-1/2'

loop_
_atom_site_label
_atom_site_type_symbol
_atom_site_fract_x
_atom_site_fract_y
_atom_site_fract_z
_atom_site_U_iso_or_equiv
_atom_site_adp_type
_atom_site_occupancy
_atom_site_symmetry_multiplicity
_atom_site_calc_flag
_atom_site_refinement_flags
_atom_site_disorder_assembly
_atom_site_disorder_group
Sn1 Sn 0.73895(2) 0.212022(9) 0.664186(14) 0.01781(7) Uani 1 1 d . . .
Sn2 Sn 0.90028(2) 0.127028(9) 0.788323(15) 0.02345(8) Uani 1 1 d . . .
N1 N 0.7458(3) 0.17846(12) 0.78422(17) 0.0192(7) Uani 1 1 d . . .
H1 H 0.695(4) 0.1580(16) 0.773(2) 0.024(11) Uiso 1 1 d . . .
N2 N 0.8299(3) 0.13712(12) 0.65950(18) 0.0196(7) Uani 1 1 d . . .
H2 H 0.772(4) 0.1202(17) 0.655(3) 0.033(13) Uiso 1 1 d . . .
N3 N 0.5695(3) 0.18000(12) 0.63702(18) 0.0196(7) Uani 1 1 d . . .
H3 H 0.575(4) 0.1495(17) 0.627(2) 0.031(12) Uiso 1 1 d . . .
N4 N 0.7871(4) 0.06353(12) 0.7832(2) 0.0315(9) Uani 1 1 d . . .
H4 H 0.724(3) 0.0708(13) 0.787(2) 0.007(10) Uiso 1 1 d . . .
C10 C 0.7284(3) 0.21104(13) 0.8464(2) 0.0175(7) Uani 1 1 d . . .
C11 C 0.8019(3) 0.25355(13) 0.8636(2) 0.0192(8) Uani 1 1 d . . .
C12 C 0.7758(3) 0.28683(14) 0.9203(2) 0.0239(8) Uani 1 1 d . . .
H12A H 0.8249 0.3153 0.9334 0.029 Uiso 1 1 calc R . .
C13 C 0.6813(4) 0.27914(14) 0.9571(2) 0.0252(8) Uani 1 1 d . . .
H13A H 0.6617 0.3036 0.9922 0.030 Uiso 1 1 calc R . .
C14 C 0.6145(3) 0.23574(15) 0.9434(2) 0.0252(8) Uani 1 1 d . . .
H14A H 0.5519 0.2298 0.9713 0.030 Uiso 1 1 calc R . .
C15 C 0.6376(3) 0.20065(14) 0.8891(2) 0.0220(8) Uani 1 1 d . . .
C20 C 0.8975(3) 0.12831(13) 0.5997(2) 0.0185(7) Uani 1 1 d . . .
C21 C 0.8574(3) 0.09416(13) 0.5399(2) 0.0218(8) Uani 1 1 d . . .
C22 C 0.9296(4) 0.08448(15) 0.4855(2) 0.0276(9) Uani 1 1 d . . .
H22A H 0.9044 0.0608 0.4462 0.033 Uiso 1 1 calc R . .
C23 C 1.0370(4) 0.10833(16) 0.4869(2) 0.0317(10) Uani 1 1 d . . .
H23A H 1.0850 0.1007 0.4495 0.038 Uiso 1 1 calc R . .
C24 C 1.0735(3) 0.14320(15) 0.5431(2) 0.0270(9) Uani 1 1 d . . .
H24A H 1.1461 0.1602 0.5432 0.032 Uiso 1 1 calc R . .
C25 C 1.0055(3) 0.15418(14) 0.6002(2) 0.0222(8) Uani 1 1 d . . .
C30 C 0.4759(3) 0.20740(13) 0.5961(2) 0.0183(7) Uani 1 1 d . . .
C31 C 0.4486(3) 0.25652(14) 0.6208(2) 0.0217(8) Uani 1 1 d . . .
C32 C 0.3624(3) 0.28485(15) 0.5755(2) 0.0279(9) Uani 1 1 d . . .
H32A H 0.3457 0.3181 0.5912 0.034 Uiso 1 1 calc R . .
C33 C 0.3011(3) 0.26623(16) 0.5089(2) 0.0295(9) Uani 1 1 d . . .
H33A H 0.2447 0.2867 0.4783 0.035 Uiso 1 1 calc R . .
C34 C 0.3226(3) 0.21745(15) 0.4871(2) 0.0261(9) Uani 1 1 d . . .
H34A H 0.2779 0.2041 0.4423 0.031 Uiso 1 1 calc R . .
C35 C 0.4081(3) 0.18712(14) 0.5290(2) 0.0216(8) Uani 1 1 d . . .
C40 C 0.7976(4) 0.01095(15) 0.7795(3) 0.0362(11) Uani 1 1 d . . .
C41 C 0.9000(4) -0.01209(16) 0.7593(3) 0.0369(11) Uani 1 1 d . . .
C42 C 0.9031(5) -0.06485(18) 0.7540(3) 0.0536(14) Uani 1 1 d . . .
H42A H 0.9722 -0.0806 0.7421 0.064 Uiso 1 1 calc R . .
C43 C 0.8111(5) -0.09435(19) 0.7651(4) 0.0658(18) Uani 1 1 d . . .
H43A H 0.8158 -0.1301 0.7608 0.079 Uiso 1 1 calc R . .
C44 C 0.7100(6) -0.07190(19) 0.7830(4) 0.0670(18) Uani 1 1 d . . .
H44A H 0.6456 -0.0927 0.7906 0.080 Uiso 1 1 calc R . .
C45 C 0.7008(5) -0.01927(18) 0.7901(3) 0.0531(14) Uani 1 1 d . . .
C110 C 0.9094(3) 0.26379(14) 0.8266(2) 0.0230(8) Uani 1 1 d . . .
H11A H 0.9086 0.2390 0.7841 0.028 Uiso 1 1 calc R . .
C111 C 0.9098(4) 0.31702(16) 0.7925(2) 0.0336(10) Uani 1 1 d . . .
H11B H 0.8406 0.3212 0.7535 0.050 Uiso 1 1 calc R . .
H11C H 0.9810 0.3216 0.7695 0.050 Uiso 1 1 calc R . .
H11D H 0.9080 0.3422 0.8326 0.050 Uiso 1 1 calc R . .
C112 C 1.0227(4) 0.25503(17) 0.8824(2) 0.0334(10) Uani 1 1 d . . .
H11E H 1.0236 0.2204 0.9020 0.050 Uiso 1 1 calc R . .
H11F H 1.0265 0.2790 0.9247 0.050 Uiso 1 1 calc R . .
H11G H 1.0905 0.2601 0.8561 0.050 Uiso 1 1 calc R . .
C150 C 0.5658(4) 0.15175(15) 0.8785(2) 0.0289(9) Uani 1 1 d . . .
H15A H 0.6136 0.1264 0.8550 0.035 Uiso 1 1 calc R . .
C151 C 0.5406(5) 0.12913(17) 0.9544(3) 0.0456(12) Uani 1 1 d . . .
H15B H 0.5040 0.0958 0.9451 0.068 Uiso 1 1 calc R . .
H15C H 0.4875 0.1516 0.9768 0.068 Uiso 1 1 calc R . .
H15D H 0.6144 0.1256 0.9895 0.068 Uiso 1 1 calc R . .
C152 C 0.4511(4) 0.15849(18) 0.8246(3) 0.0447(12) Uani 1 1 d . . .
H15E H 0.4679 0.1695 0.7748 0.067 Uiso 1 1 calc R . .
H15F H 0.4030 0.1841 0.8451 0.067 Uiso 1 1 calc R . .
H15G H 0.4087 0.1263 0.8192 0.067 Uiso 1 1 calc R . .
C210 C 0.7389(4) 0.06852(15) 0.5333(2) 0.0274(9) Uani 1 1 d . . .
H21A H 0.6867 0.0909 0.5587 0.033 Uiso 1 1 calc R . .
C211 C 0.6798(4) 0.06140(17) 0.4505(2) 0.0369(11) Uani 1 1 d . . .
H21B H 0.6803 0.0936 0.4232 0.055 Uiso 1 1 calc R . .
H21C H 0.5986 0.0502 0.4497 0.055 Uiso 1 1 calc R . .
H21D H 0.7229 0.0359 0.4258 0.055 Uiso 1 1 calc R . .
C212 C 0.7459(5) 0.01749(17) 0.5742(3) 0.0455(12) Uani 1 1 d . . .
H21E H 0.7798 0.0223 0.6277 0.068 Uiso 1 1 calc R . .
H21F H 0.7955 -0.0056 0.5501 0.068 Uiso 1 1 calc R . .
H21G H 0.6670 0.0031 0.5711 0.068 Uiso 1 1 calc R . .
C250 C 1.0512(3) 0.19280(15) 0.6593(2) 0.0278(9) Uani 1 1 d . . .
H25A H 0.9941 0.1949 0.6962 0.033 Uiso 1 1 calc R . .
C251 C 1.1710(4) 0.1776(2) 0.7042(3) 0.0495(13) Uani 1 1 d . . .
H25B H 1.1669 0.1428 0.7227 0.074 Uiso 1 1 calc R . .
H25C H 1.1911 0.2005 0.7476 0.074 Uiso 1 1 calc R . .
H25D H 1.2313 0.1798 0.6711 0.074 Uiso 1 1 calc R . .
C252 C 1.0585(5) 0.24565(16) 0.6237(3) 0.0455(13) Uani 1 1 d . . .
H25E H 1.0803 0.2707 0.6640 0.068 Uiso 1 1 calc R . .
H25F H 0.9820 0.2546 0.5947 0.068 Uiso 1 1 calc R . .
H25G H 1.1178 0.2453 0.5897 0.068 Uiso 1 1 calc R . .
C310 C 0.5059(3) 0.27897(14) 0.6959(2) 0.0276(9) Uani 1 1 d . . .
H31A H 0.5636 0.2536 0.7211 0.033 Uiso 1 1 calc R . .
C311 C 0.4156(4) 0.28849(18) 0.7489(3) 0.0451(12) Uani 1 1 d . . .
H31B H 0.3713 0.2574 0.7540 0.068 Uiso 1 1 calc R . .
H31C H 0.3616 0.3153 0.7276 0.068 Uiso 1 1 calc R . .
H31D H 0.4560 0.2989 0.7989 0.068 Uiso 1 1 calc R . .
C312 C 0.5739(4) 0.32764(16) 0.6842(3) 0.0442(12) Uani 1 1 d . . .
H31E H 0.6098 0.3410 0.7337 0.066 Uiso 1 1 calc R . .
H31F H 0.5199 0.3529 0.6581 0.066 Uiso 1 1 calc R . .
H31G H 0.6354 0.3201 0.6535 0.066 Uiso 1 1 calc R . .
C350 C 0.4306(3) 0.13314(14) 0.5044(2) 0.0248(8) Uani 1 1 d . . .
H35A H 0.5176 0.1289 0.5087 0.030 Uiso 1 1 calc R . .
C351 C 0.3871(4) 0.09424(15) 0.5584(2) 0.0282(9) Uani 1 1 d . . .
H35B H 0.4156 0.1038 0.6112 0.042 Uiso 1 1 calc R . .
H35C H 0.4170 0.0606 0.5483 0.042 Uiso 1 1 calc R . .
H35D H 0.3011 0.0937 0.5500 0.042 Uiso 1 1 calc R . .
C352 C 0.3784(4) 0.12101(17) 0.4226(2) 0.0354(10) Uani 1 1 d . . .
H35E H 0.4057 0.1460 0.3885 0.053 Uiso 1 1 calc R . .
H35F H 0.2926 0.1221 0.4172 0.053 Uiso 1 1 calc R . .
H35G H 0.4033 0.0871 0.4095 0.053 Uiso 1 1 calc R . .
C410 C 1.0041(4) 0.01880(17) 0.7427(3) 0.0393(11) Uani 1 1 d . . .
H41A H 0.9733 0.0532 0.7269 0.047 Uiso 1 1 calc R . .
C411 C 1.0659(6) -0.0014(2) 0.6773(4) 0.0677(18) Uani 1 1 d . . .
H41B H 1.0077 -0.0063 0.6317 0.102 Uiso 1 1 calc R . .
H41C H 1.1040 -0.0337 0.6924 0.102 Uiso 1 1 calc R . .
H41D H 1.1250 0.0231 0.6665 0.102 Uiso 1 1 calc R . .
C412 C 1.0942(5) 0.0261(2) 0.8132(3) 0.0591(15) Uani 1 1 d . . .
H41E H 1.0557 0.0400 0.8541 0.089 Uiso 1 1 calc R . .
H41F H 1.1550 0.0496 0.8019 0.089 Uiso 1 1 calc R . .
H41G H 1.1300 -0.0066 0.8291 0.089 Uiso 1 1 calc R . .
C450 C 0.5825(5) 0.00521(18) 0.8030(4) 0.0556(15) Uani 1 1 d . . .
H45A H 0.6018 0.0345 0.8383 0.067 Uiso 1 1 calc R . .
C451 C 0.5030(6) -0.0300(2) 0.8391(5) 0.101(3) Uani 1 1 d . . .
H45B H 0.5441 -0.0420 0.8881 0.152 Uiso 1 1 calc R . .
H45C H 0.4816 -0.0590 0.8055 0.152 Uiso 1 1 calc R . .
H45D H 0.4318 -0.0118 0.8470 0.152 Uiso 1 1 calc R . .
C452 C 0.5165(6) 0.0263(2) 0.7280(4) 0.0731(19) Uani 1 1 d . . .
H45E H 0.4456 0.0440 0.7378 0.110 Uiso 1 1 calc R . .
H45F H 0.4944 -0.0016 0.6924 0.110 Uiso 1 1 calc R . .
H45G H 0.5673 0.0500 0.7058 0.110 Uiso 1 1 calc R . .
C100 C 1.2452(13) 0.0031(4) 1.0094(6) 0.190(6) Uani 1 1 d . . .
H10A H 1.3214 -0.0023 0.9927 0.285 Uiso 1 1 calc R . .
H10B H 1.1842 -0.0151 0.9754 0.285 Uiso 1 1 calc R . .
H10C H 1.2481 -0.0096 1.0614 0.285 Uiso 1 1 calc R . .
C101 C 1.2148(9) 0.0634(4) 1.0072(6) 0.125(3) Uani 1 1 d . . .
H10D H 1.2688 0.0812 1.0471 0.150 Uiso 1 1 calc R . .
H10E H 1.2255 0.0777 0.9573 0.150 Uiso 1 1 calc R . .
C102 C 1.0796(10) 0.0716(3) 1.0211(5) 0.117(4) Uani 1 1 d . . .
H10F H 1.0264 0.0515 0.9836 0.140 Uiso 1 1 calc R . .
H10G H 1.0707 0.0594 1.0725 0.140 Uiso 1 1 calc R . .
C103 C 1.0463(8) 0.1255(3) 1.0139(5) 0.111(3) Uani 1 1 d . B .
H10H H 1.0704 0.1389 0.9667 0.133 Uiso 1 1 calc R . .
H10I H 1.0910 0.1442 1.0571 0.133 Uiso 1 1 calc R . .
C104 C 0.9122(7) 0.1367(3) 1.0120(4) 0.095(3) Uani 1 1 d . . .
H10J H 0.8961 0.1726 0.9983 0.114 Uiso 1 1 calc R A 1
H10K H 0.8657 0.1154 0.9727 0.114 Uiso 1 1 calc R A 1
C99 C 0.8783(7) 0.1268(3) 1.0830(4) 0.064(2) Uani 0.75 1 d P B 1
H99L H 0.7937 0.1323 1.0800 0.096 Uiso 0.75 1 calc PR B 1
H99M H 0.9206 0.1495 1.1213 0.096 Uiso 0.75 1 calc PR B 1
H99N H 0.8970 0.0916 1.0974 0.096 Uiso 0.75 1 calc PR B 1
C99A C 0.8528(10) 0.1163(5) 0.9468(4) 0.031(4) Uiso 0.25 1 d PR B 2
H99A H 0.7686 0.1227 0.9444 0.046 Uiso 0.25 1 calc PR B 2
H99B H 0.8668 0.0797 0.9465 0.046 Uiso 0.25 1 calc PR B 2
H99C H 0.8805 0.1317 0.9027 0.046 Uiso 0.25 1 calc PR B 2

loop_
_atom_site_aniso_label
_atom_site_aniso_U_11
_atom_site_aniso_U_22
_atom_site_aniso_U_33
_atom_site_aniso_U_23
_atom_site_aniso_U_13
_atom_site_aniso_U_12
Sn1 0.01600(13) 0.01774(12) 0.01999(13) -0.00163(10) 0.00374(9) -0.00197(9)
Sn2 0.02572(15) 0.02042(14) 0.02438(15) -0.00113(10) 0.00432(11) 0.00431(10)
N1 0.0215(17) 0.0187(16) 0.0188(16) -0.0035(13) 0.0071(13) -0.0037(13)
N2 0.0149(16) 0.0212(16) 0.0238(17) -0.0031(13) 0.0067(13) -0.0034(13)
N3 0.0182(16) 0.0151(16) 0.0256(17) 0.0001(13) 0.0033(13) -0.0015(12)
N4 0.049(3) 0.0158(17) 0.036(2) -0.0003(14) 0.0238(19) 0.0061(16)
C10 0.0173(18) 0.0181(17) 0.0163(17) 0.0007(14) 0.0003(13) 0.0021(13)
C11 0.0184(19) 0.0197(18) 0.0191(19) -0.0017(14) 0.0017(15) 0.0030(14)
C12 0.029(2) 0.0183(18) 0.023(2) -0.0027(15) 0.0006(16) -0.0006(15)
C13 0.032(2) 0.025(2) 0.0184(19) -0.0057(15) 0.0029(16) 0.0047(16)
C14 0.023(2) 0.031(2) 0.023(2) -0.0027(16) 0.0096(16) 0.0058(16)
C15 0.022(2) 0.0216(18) 0.023(2) -0.0008(15) 0.0036(15) 0.0033(14)
C20 0.0190(19) 0.0155(17) 0.0216(19) 0.0018(14) 0.0052(15) 0.0024(13)
C21 0.024(2) 0.0162(17) 0.026(2) -0.0006(15) 0.0051(16) 0.0069(14)
C22 0.031(2) 0.029(2) 0.024(2) -0.0045(16) 0.0091(17) 0.0065(17)
C23 0.032(2) 0.036(2) 0.030(2) 0.0034(18) 0.0171(19) 0.0142(18)
C24 0.018(2) 0.030(2) 0.036(2) 0.0045(18) 0.0122(17) 0.0024(16)
C25 0.021(2) 0.0224(19) 0.024(2) 0.0020(15) 0.0062(16) 0.0043(15)
C30 0.0124(17) 0.0210(18) 0.0223(18) 0.0045(15) 0.0057(14) -0.0009(13)
C31 0.0167(19) 0.0230(19) 0.026(2) 0.0002(15) 0.0065(15) -0.0027(14)
C32 0.021(2) 0.024(2) 0.041(2) 0.0051(18) 0.0089(17) 0.0034(15)
C33 0.018(2) 0.033(2) 0.036(2) 0.0128(18) 0.0001(17) 0.0030(16)
C34 0.0155(19) 0.036(2) 0.027(2) 0.0065(17) 0.0034(16) -0.0072(16)
C35 0.0155(18) 0.026(2) 0.024(2) 0.0045(15) 0.0067(15) -0.0060(14)
C40 0.050(3) 0.022(2) 0.038(3) -0.0006(18) 0.008(2) 0.0048(19)
C41 0.049(3) 0.024(2) 0.037(3) -0.0072(18) 0.005(2) 0.0063(19)
C42 0.054(3) 0.033(3) 0.071(4) -0.007(3) 0.002(3) 0.011(2)
C43 0.066(4) 0.022(3) 0.105(5) -0.006(3) 0.000(4) 0.008(2)
C44 0.070(4) 0.026(3) 0.103(5) -0.003(3) 0.009(4) -0.002(3)
C45 0.064(4) 0.026(2) 0.070(4) 0.002(2) 0.014(3) -0.004(2)
C110 0.024(2) 0.0202(18) 0.025(2) -0.0077(15) 0.0035(16) -0.0030(15)
C111 0.037(3) 0.034(2) 0.032(2) 0.0011(19) 0.0104(19) -0.0067(18)
C112 0.025(2) 0.039(2) 0.035(2) -0.0106(19) 0.0001(19) -0.0017(18)
C150 0.031(2) 0.026(2) 0.033(2) -0.0033(17) 0.0154(18) -0.0006(17)
C151 0.059(3) 0.036(3) 0.048(3) 0.004(2) 0.025(3) -0.007(2)
C152 0.037(3) 0.046(3) 0.049(3) 0.000(2) -0.001(2) -0.013(2)
C210 0.031(2) 0.025(2) 0.026(2) -0.0085(16) 0.0070(17) -0.0026(16)
C211 0.033(2) 0.041(3) 0.036(3) -0.016(2) 0.001(2) -0.0028(19)
C212 0.059(3) 0.036(3) 0.041(3) 0.000(2) 0.004(2) -0.017(2)
C250 0.017(2) 0.034(2) 0.034(2) -0.0065(18) 0.0090(17) -0.0073(16)
C251 0.020(2) 0.076(4) 0.052(3) -0.021(3) 0.002(2) -0.003(2)
C252 0.051(3) 0.030(2) 0.064(3) -0.012(2) 0.035(3) -0.016(2)
C310 0.023(2) 0.022(2) 0.037(2) -0.0057(17) 0.0031(17) 0.0034(15)
C311 0.048(3) 0.045(3) 0.044(3) -0.010(2) 0.013(2) 0.014(2)
C312 0.036(3) 0.025(2) 0.068(3) -0.010(2) -0.002(2) -0.0003(19)
C350 0.0181(19) 0.032(2) 0.023(2) -0.0042(16) 0.0008(15) -0.0031(15)
C351 0.029(2) 0.025(2) 0.030(2) 0.0009(17) 0.0026(17) -0.0034(16)
C352 0.038(3) 0.037(2) 0.030(2) -0.0011(19) 0.0009(19) -0.0094(19)
C410 0.053(3) 0.032(2) 0.033(3) -0.0045(19) 0.009(2) 0.014(2)
C411 0.078(5) 0.062(4) 0.069(4) -0.013(3) 0.031(3) 0.028(3)
C412 0.060(4) 0.055(3) 0.063(4) 0.004(3) 0.010(3) 0.014(3)
C450 0.068(4) 0.025(2) 0.078(4) -0.006(2) 0.027(3) -0.009(2)
C451 0.074(5) 0.053(4) 0.188(9) 0.000(5) 0.058(5) -0.015(3)
C452 0.062(4) 0.059(4) 0.096(5) -0.008(4) 0.004(4) 0.015(3)
C100 0.311(18) 0.129(10) 0.123(10) -0.018(7) 0.009(10) 0.077(11)
C101 0.119(8) 0.145(9) 0.107(7) -0.021(6) 0.008(6) 0.030(7)
C102 0.203(11) 0.065(5) 0.074(5) 0.001(4) -0.008(6) -0.019(6)
C103 0.120(7) 0.075(5) 0.117(7) 0.029(5) -0.049(6) -0.020(4)
C104 0.082(6) 0.131(7) 0.070(5) -0.019(5) 0.002(4) -0.029(5)
C99 0.077(6) 0.058(5) 0.060(5) -0.012(4) 0.020(4) -0.010(4)

loop_
_atom_type_symbol
_atom_type_description
_atom_type_scat_dispersion_real
_atom_type_scat_dispersion_imag
_atom_type_scat_source
C C 0.0033 0.0016 'International Tables Vol C Tables 4.2.6.8 and 6.1.1.4'
H H 0.0000 0.0000 'International Tables Vol C Tables 4.2.6.8 and 6.1.1.4'
N N 0.0061 0.0033 'International Tables Vol C Tables 4.2.6.8 and 6.1.1.4'
Sn Sn -0.6537 1.4246 'International Tables Vol C Tables 4.2.6.8 and 6.1.1.4'

loop_
_geom_angle_atom_site_label_1
_geom_angle_atom_site_label_2
_geom_angle_atom_site_label_3
_geom_angle
_geom_angle_site_symmetry_1
_geom_angle_site_symmetry_3
_geom_angle_publ_flag
N3 Sn1 N2 93.37(12) . . ?
N3 Sn1 N1 87.58(12) . . ?
N2 Sn1 N1 75.24(11) . . ?
N4 Sn2 N1 89.86(13) . . ?
N4 Sn2 N2 85.89(13) . . ?
N1 Sn2 N2 75.02(11) . . ?
C10 N1 Sn2 122.9(2) . . ?
C10 N1 Sn1 119.6(2) . . ?
Sn2 N1 Sn1 100.30(12) . . ?
C10 N1 H1 114(3) . . ?
Sn2 N1 H1 99(3) . . ?
Sn1 N1 H1 97(3) . . ?
C20 N2 Sn1 118.7(2) . . ?
C20 N2 Sn2 124.5(2) . . ?
Sn1 N2 Sn2 99.14(12) . . ?
C20 N2 H2 112(3) . . ?
Sn1 N2 H2 96(3) . . ?
Sn2 N2 H2 101(3) . . ?
C30 N3 Sn1 121.4(2) . . ?
C30 N3 H3 118(3) . . ?
Sn1 N3 H3 110(3) . . ?
C40 N4 Sn2 137.1(3) . . ?
C40 N4 H4 110(3) . . ?
Sn2 N4 H4 113(3) . . ?
C15 C10 C11 120.5(3) . . ?
C15 C10 N1 120.0(3) . . ?
C11 C10 N1 119.5(3) . . ?
C12 C11 C10 117.7(3) . . ?
C12 C11 C110 118.7(3) . . ?
C10 C11 C110 123.5(3) . . ?
C13 C12 C11 121.6(3) . . ?
C13 C12 H12A 119.2 . . ?
C11 C12 H12A 119.2 . . ?
C12 C13 C14 120.0(4) . . ?
C12 C13 H13A 120.0 . . ?
C14 C13 H13A 120.0 . . ?
C13 C14 C15 121.0(4) . . ?
C13 C14 H14A 119.5 . . ?
C15 C14 H14A 119.5 . . ?
C14 C15 C10 118.7(3) . . ?
C14 C15 C150 119.4(4) . . ?
C10 C15 C150 121.9(3) . . ?
C21 C20 C25 119.9(3) . . ?
C21 C20 N2 120.6(3) . . ?
C25 C20 N2 119.5(3) . . ?
C22 C21 C20 118.5(4) . . ?
C22 C21 C210 119.4(3) . . ?
C20 C21 C210 122.1(3) . . ?
C23 C22 C21 122.0(4) . . ?
C23 C22 H22A 119.0 . . ?
C21 C22 H22A 119.0 . . ?
C24 C23 C22 119.3(4) . . ?
C24 C23 H23A 120.4 . . ?
C22 C23 H23A 120.4 . . ?
C23 C24 C25 121.5(4) . . ?
C23 C24 H24A 119.3 . . ?
C25 C24 H24A 119.3 . . ?
C24 C25 C20 118.7(4) . . ?
C24 C25 C250 118.2(3) . . ?
C20 C25 C250 123.2(3) . . ?
N3 C30 C31 119.8(3) . . ?
N3 C30 C35 121.3(3) . . ?
C31 C30 C35 118.9(3) . . ?
C32 C31 C30 118.8(3) . . ?
C32 C31 C310 118.3(3) . . ?
C30 C31 C310 122.8(3) . . ?
C33 C32 C31 122.2(4) . . ?
C33 C32 H32A 118.9 . . ?
C31 C32 H32A 118.9 . . ?
C32 C33 C34 119.0(4) . . ?
C32 C33 H33A 120.5 . . ?
C34 C33 H33A 120.5 . . ?
C33 C34 C35 122.0(4) . . ?
C33 C34 H34A 119.0 . . ?
C35 C34 H34A 119.0 . . ?
C34 C35 C30 118.9(4) . . ?
C34 C35 C350 121.4(3) . . ?
C30 C35 C350 119.7(3) . . ?
N4 C40 C45 118.7(4) . . ?
N4 C40 C41 121.3(4) . . ?
C45 C40 C41 119.8(4) . . ?
C42 C41 C40 118.4(5) . . ?
C42 C41 C410 119.6(4) . . ?
C40 C41 C410 122.0(4) . . ?
C43 C42 C41 122.3(5) . . ?
C43 C42 H42A 118.8 . . ?
C41 C42 H42A 118.8 . . ?
C42 C43 C44 119.4(5) . . ?
C42 C43 H43A 120.3 . . ?
C44 C43 H43A 120.3 . . ?
C43 C44 C45 121.5(6) . . ?
C43 C44 H44A 119.2 . . ?
C45 C44 H44A 119.2 . . ?
C44 C45 C40 118.5(5) . . ?
C44 C45 C450 120.4(5) . . ?
C40 C45 C450 120.9(4) . . ?
C11 C110 C111 112.9(3) . . ?
C11 C110 C112 111.4(3) . . ?
C111 C110 C112 110.0(3) . . ?
C11 C110 H11A 107.4 . . ?
C111 C110 H11A 107.4 . . ?
C112 C110 H11A 107.4 . . ?
C110 C111 H11B 109.5 . . ?
C110 C111 H11C 109.5 . . ?
H11B C111 H11C 109.5 . . ?
C110 C111 H11D 109.5 . . ?
H11B C111 H11D 109.5 . . ?
H11C C111 H11D 109.5 . . ?
C110 C112 H11E 109.5 . . ?
C110 C112 H11F 109.5 . . ?
H11E C112 H11F 109.5 . . ?
C110 C112 H11G 109.5 . . ?
H11E C112 H11G 109.5 . . ?
H11F C112 H11G 109.5 . . ?
C152 C150 C15 112.4(3) . . ?
C152 C150 C151 109.6(4) . . ?
C15 C150 C151 112.9(3) . . ?
C152 C150 H15A 107.2 . . ?
C15 C150 H15A 107.2 . . ?
C151 C150 H15A 107.2 . . ?
C150 C151 H15B 109.5 . . ?
C150 C151 H15C 109.5 . . ?
H15B C151 H15C 109.5 . . ?
C150 C151 H15D 109.5 . . ?
H15B C151 H15D 109.5 . . ?
H15C C151 H15D 109.5 . . ?
C150 C152 H15E 109.5 . . ?
C150 C152 H15F 109.5 . . ?
H15E C152 H15F 109.5 . . ?
C150 C152 H15G 109.5 . . ?
H15E C152 H15G 109.5 . . ?
H15F C152 H15G 109.5 . . ?
C21 C210 C212 112.1(3) . . ?
C21 C210 C211 113.1(3) . . ?
C212 C210 C211 109.4(3) . . ?
C21 C210 H21A 107.3 . . ?
C212 C210 H21A 107.3 . . ?
C211 C210 H21A 107.3 . . ?
C210 C211 H21B 109.5 . . ?
C210 C211 H21C 109.5 . . ?
H21B C211 H21C 109.5 . . ?
C210 C211 H21D 109.5 . . ?
H21B C211 H21D 109.5 . . ?
H21C C211 H21D 109.5 . . ?
C210 C212 H21E 109.5 . . ?
C210 C212 H21F 109.5 . . ?
H21E C212 H21F 109.5 . . ?
C210 C212 H21G 109.5 . . ?
H21E C212 H21G 109.5 . . ?
H21F C212 H21G 109.5 . . ?
C25 C250 C251 112.2(3) . . ?
C25 C250 C252 111.3(4) . . ?
C251 C250 C252 110.5(4) . . ?
C25 C250 H25A 107.6 . . ?
C251 C250 H25A 107.6 . . ?
C252 C250 H25A 107.6 . . ?
C250 C251 H25B 109.5 . . ?
C250 C251 H25C 109.5 . . ?
H25B C251 H25C 109.5 . . ?
C250 C251 H25D 109.5 . . ?
H25B C251 H25D 109.5 . . ?
H25C C251 H25D 109.5 . . ?
C250 C252 H25E 109.5 . . ?
C250 C252 H25F 109.5 . . ?
H25E C252 H25F 109.5 . . ?
C250 C252 H25G 109.5 . . ?
H25E C252 H25G 109.5 . . ?
H25F C252 H25G 109.5 . . ?
C31 C310 C311 111.2(3) . . ?
C31 C310 C312 111.7(4) . . ?
C311 C310 C312 110.8(4) . . ?
C31 C310 H31A 107.6 . . ?
C311 C310 H31A 107.6 . . ?
C312 C310 H31A 107.6 . . ?
C310 C311 H31B 109.5 . . ?
C310 C311 H31C 109.5 . . ?
H31B C311 H31C 109.5 . . ?
C310 C311 H31D 109.5 . . ?
H31B C311 H31D 109.5 . . ?
H31C C311 H31D 109.5 . . ?
C310 C312 H31E 109.5 . . ?
C310 C312 H31F 109.5 . . ?
H31E C312 H31F 109.5 . . ?
C310 C312 H31G 109.5 . . ?
H31E C312 H31G 109.5 . . ?
H31F C312 H31G 109.5 . . ?
C352 C350 C35 114.3(3) . . ?
C352 C350 C351 109.7(3) . . ?
C35 C350 C351 111.0(3) . . ?
C352 C350 H35A 107.2 . . ?
C35 C350 H35A 107.2 . . ?
C351 C350 H35A 107.2 . . ?
C350 C351 H35B 109.5 . . ?
C350 C351 H35C 109.5 . . ?
H35B C351 H35C 109.5 . . ?
C350 C351 H35D 109.5 . . ?
H35B C351 H35D 109.5 . . ?
H35C C351 H35D 109.5 . . ?
C350 C352 H35E 109.5 . . ?
C350 C352 H35F 109.5 . . ?
H35E C352 H35F 109.5 . . ?
C350 C352 H35G 109.5 . . ?
H35E C352 H35G 109.5 . . ?
H35F C352 H35G 109.5 . . ?
C412 C410 C41 111.7(4) . . ?
C412 C410 C411 109.3(5) . . ?
C41 C410 C411 115.4(4) . . ?
C412 C410 H41A 106.6 . . ?
C41 C410 H41A 106.6 . . ?
C411 C410 H41A 106.6 . . ?
C410 C411 H41B 109.5 . . ?
C410 C411 H41C 109.5 . . ?
H41B C411 H41C 109.5 . . ?
C410 C411 H41D 109.5 . . ?
H41B C411 H41D 109.5 . . ?
H41C C411 H41D 109.5 . . ?
C410 C412 H41E 109.5 . . ?
C410 C412 H41F 109.5 . . ?
H41E C412 H41F 109.5 . . ?
C410 C412 H41G 109.5 . . ?
H41E C412 H41G 109.5 . . ?
H41F C412 H41G 109.5 . . ?
C451 C450 C452 109.8(6) . . ?
C451 C450 C45 114.0(5) . . ?
C452 C450 C45 110.5(5) . . ?
C451 C450 H45A 107.4 . . ?
C452 C450 H45A 107.4 . . ?
C45 C450 H45A 107.4 . . ?
C450 C451 H45B 109.5 . . ?
C450 C451 H45C 109.5 . . ?
H45B C451 H45C 109.5 . . ?
C450 C451 H45D 109.5 . . ?
H45B C451 H45D 109.5 . . ?
H45C C451 H45D 109.5 . . ?
C450 C452 H45E 109.5 . . ?
C450 C452 H45F 109.5 . . ?
H45E C452 H45F 109.5 . . ?
C450 C452 H45G 109.5 . . ?
H45E C452 H45G 109.5 . . ?
H45F C452 H45G 109.5 . . ?
C101 C100 H10A 109.5 . . ?
C101 C100 H10B 109.5 . . ?
H10A C100 H10B 109.5 . . ?
C101 C100 H10C 109.5 . . ?
H10A C100 H10C 109.5 . . ?
H10B C100 H10C 109.5 . . ?
C102 C101 C100 109.4(9) . . ?
C102 C101 H10D 109.8 . . ?
C100 C101 H10D 109.8 . . ?
C102 C101 H10E 109.8 . . ?
C100 C101 H10E 109.8 . . ?
H10D C101 H10E 108.2 . . ?
C103 C102 C101 110.9(8) . . ?
C103 C102 H10F 109.5 . . ?
C101 C102 H10F 109.5 . . ?
C103 C102 H10G 109.5 . . ?
C101 C102 H10G 109.5 . . ?
H10F C102 H10G 108.0 . . ?
C102 C103 C104 115.2(8) . . ?
C102 C103 H10H 108.5 . . ?
C104 C103 H10H 108.5 . . ?
C102 C103 H10I 108.5 . . ?
C104 C103 H10I 108.5 . . ?
H10H C103 H10I 107.5 . . ?
C99A C104 C99 121.2(8) . . ?
C99A C104 C103 108.0(8) . . ?
C99 C104 C103 110.7(7) . . ?
C99A C104 H10J 96.8 . . ?
C99 C104 H10J 109.5 . . ?
C103 C104 H10J 109.5 . . ?
C99 C104 H10K 109.5 . . ?
C103 C104 H10K 109.5 . . ?
H10J C104 H10K 108.1 . . ?
C104 C99 H99L 109.5 . . ?
C104 C99 H99M 109.5 . . ?
C104 C99 H99N 109.5 . . ?
C104 C99A H99A 109.5 . . ?
C104 C99A H99B 109.5 . . ?
H99A C99A H99B 109.5 . . ?
C104 C99A H99C 109.5 . . ?
H99A C99A H99C 109.5 . . ?
H99B C99A H99C 109.5 . . ?

loop_
_geom_bond_atom_site_label_1
_geom_bond_atom_site_label_2
_geom_bond_distance
_geom_bond_site_symmetry_2
_geom_bond_publ_flag
Sn1 N3 2.117(3) . ?
Sn1 N2 2.248(3) . ?
Sn1 N1 2.304(3) . ?
Sn2 N4 2.120(4) . ?
Sn2 N1 2.233(3) . ?
Sn2 N2 2.329(3) . ?
N1 C10 1.441(5) . ?
N1 H1 0.80(4) . ?
N2 C20 1.433(5) . ?
N2 H2 0.80(5) . ?
N3 C30 1.408(4) . ?
N3 H3 0.83(4) . ?
N4 C40 1.397(5) . ?
N4 H4 0.77(4) . ?
C10 C15 1.412(5) . ?
C10 C11 1.413(5) . ?
C11 C12 1.406(5) . ?
C11 C110 1.513(5) . ?
C12 C13 1.370(6) . ?
C12 H12A 0.9500 . ?
C13 C14 1.383(5) . ?
C13 H13A 0.9500 . ?
C14 C15 1.393(5) . ?
C14 H14A 0.9500 . ?
C15 C150 1.531(5) . ?
C20 C21 1.418(5) . ?
C20 C25 1.419(5) . ?
C21 C22 1.393(5) . ?
C21 C210 1.514(5) . ?
C22 C23 1.387(6) . ?
C22 H22A 0.9500 . ?
C23 C24 1.378(6) . ?
C23 H23A 0.9500 . ?
C24 C25 1.407(5) . ?
C24 H24A 0.9500 . ?
C25 C250 1.502(5) . ?
C30 C31 1.421(5) . ?
C30 C35 1.428(5) . ?
C31 C32 1.398(5) . ?
C31 C310 1.520(5) . ?
C32 C33 1.376(6) . ?
C32 H32A 0.9500 . ?
C33 C34 1.380(6) . ?
C33 H33A 0.9500 . ?
C34 C35 1.395(5) . ?
C34 H34A 0.9500 . ?
C35 C350 1.526(5) . ?
C40 C45 1.409(7) . ?
C40 C41 1.422(6) . ?
C41 C42 1.399(6) . ?
C41 C410 1.518(7) . ?
C42 C43 1.355(8) . ?
C42 H42A 0.9500 . ?
C43 C44 1.388(8) . ?
C43 H43A 0.9500 . ?
C44 C45 1.402(7) . ?
C44 H44A 0.9500 . ?
C45 C450 1.557(8) . ?
C110 C111 1.533(5) . ?
C110 C112 1.534(5) . ?
C110 H11A 1.0000 . ?
C111 H11B 0.9800 . ?
C111 H11C 0.9800 . ?
C111 H11D 0.9800 . ?
C112 H11E 0.9800 . ?
C112 H11F 0.9800 . ?
C112 H11G 0.9800 . ?
C150 C152 1.521(6) . ?
C150 C151 1.546(6) . ?
C150 H15A 1.0000 . ?
C151 H15B 0.9800 . ?
C151 H15C 0.9800 . ?
C151 H15D 0.9800 . ?
C152 H15E 0.9800 . ?
C152 H15F 0.9800 . ?
C152 H15G 0.9800 . ?
C210 C212 1.530(6) . ?
C210 C211 1.538(6) . ?
C210 H21A 1.0000 . ?
C211 H21B 0.9800 . ?
C211 H21C 0.9800 . ?
C211 H21D 0.9800 . ?
C212 H21E 0.9800 . ?
C212 H21F 0.9800 . ?
C212 H21G 0.9800 . ?
C250 C251 1.540(6) . ?
C250 C252 1.542(6) . ?
C250 H25A 1.0000 . ?
C251 H25B 0.9800 . ?
C251 H25C 0.9800 . ?
C251 H25D 0.9800 . ?
C252 H25E 0.9800 . ?
C252 H25F 0.9800 . ?
C252 H25G 0.9800 . ?
C310 C311 1.528(6) . ?
C310 C312 1.537(6) . ?
C310 H31A 1.0000 . ?
C311 H31B 0.9800 . ?
C311 H31C 0.9800 . ?
C311 H31D 0.9800 . ?
C312 H31E 0.9800 . ?
C312 H31F 0.9800 . ?
C312 H31G 0.9800 . ?
C350 C352 1.523(5) . ?
C350 C351 1.543(5) . ?
C350 H35A 1.0000 . ?
C351 H35B 0.9800 . ?
C351 H35C 0.9800 . ?
C351 H35D 0.9800 . ?
C352 H35E 0.9800 . ?
C352 H35F 0.9800 . ?
C352 H35G 0.9800 . ?
C410 C412 1.515(7) . ?
C410 C411 1.549(7) . ?
C410 H41A 1.0000 . ?
C411 H41B 0.9800 . ?
C411 H41C 0.9800 . ?
C411 H41D 0.9800 . ?
C412 H41E 0.9800 . ?
C412 H41F 0.9800 . ?
C412 H41G 0.9800 . ?
C450 C451 1.517(8) . ?
C450 C452 1.538(8) . ?
C450 H45A 1.0000 . ?
C451 H45B 0.9800 . ?
C451 H45C 0.9800 . ?
C451 H45D 0.9800 . ?
C452 H45E 0.9800 . ?
C452 H45F 0.9800 . ?
C452 H45G 0.9800 . ?
C100 C101 1.632(12) . ?
C100 H10A 0.9800 . ?
C100 H10B 0.9800 . ?
C100 H10C 0.9800 . ?
C101 C102 1.631(12) . ?
C101 H10D 0.9900 . ?
C101 H10E 0.9900 . ?
C102 C103 1.476(10) . ?
C102 H10F 0.9900 . ?
C102 H10G 0.9900 . ?
C103 C104 1.569(11) . ?
C103 H10H 0.9900 . ?
C103 H10I 0.9900 . ?
C104 C99A 1.366(10) . ?
C104 C99 1.406(10) . ?
C104 H10J 0.9900 . ?
C104 H10K 0.9900 . ?
C99 H99L 0.9800 . ?
C99 H99M 0.9800 . ?
C99 H99N 0.9800 . ?
C99A H99A 0.9800 . ?
C99A H99B 0.9800 . ?
C99A H99C 0.9800 . ?
